data_4347439
loop_
_publ_author_name
'Herold, Christian F.'
'Shylin, Sergii I.'
'Rentschler, Eva'

_publ_section_title
;
 Solvent-dependent SCO Behavior of Dinuclear Iron(II) Complexes with a
 1,3,4-Thiadiazole Bridging Ligand.
;
_journal_issue 13
_journal_name_full 'Inorganic chemistry'
_journal_page_first 6414
_journal_page_last 6419
_journal_paper_doi 10.1021/acs.inorgchem.6b00163
_journal_volume 55
_journal_year 2016
_chemical_absolute_configuration unk
_chemical_formula_moiety 'C32 H36 Fe2 N12 S2, 4(C3 H7 N O), 4(Cl O4)'
_chemical_formula_sum 'C44 H64 Cl4 Fe2 N16 O20 S2'
_chemical_formula_weight 1454.73
_chemical_name_systematic Fe2C44H64N16S2Cl4O20
_space_group_crystal_system monoclinic
_space_group_IT_number 4
_space_group_name_Hall 'P 2yb'
_space_group_name_H-M_alt 'P 1 21 1'
_atom_sites_solution_hydrogens geom
_audit_creation_date 2015-10-26
_audit_creation_method
;
Olex2 1.2
(compiled 2015.09.30 svn.r3233 for OlexSys, GUI svn.r5103)
;
_cell_angle_alpha 90
_cell_angle_beta 93.887(2)
_cell_angle_gamma 90
_cell_formula_units_Z 2
_cell_length_a 11.2852(13)
_cell_length_b 23.666(3)
_cell_length_c 11.4497(13)
_cell_measurement_reflns_used 9984
_cell_measurement_temperature 193
_cell_measurement_theta_max 27.866
_cell_measurement_theta_min 2.453
_cell_volume 3050.9(6)
_computing_cell_refinement 'SAINT v8.34A (Bruker, 2013)'
_computing_data_reduction 'SAINT v8.34A (Bruker, 2013)'
_computing_molecular_graphics 'Olex2 (Dolomanov et al., 2009)'
_computing_publication_material 'Olex2 (Dolomanov et al., 2009)'
_computing_structure_refinement 'ShelXL (Sheldrick, 2015)'
_computing_structure_solution
;
Superflip (Palatinus & Chapuis, 2007;Palatinus & van der Lee, 2008;
Palatinus et al., 2012)
;
_diffrn_ambient_temperature 193
_diffrn_detector 'CCD plate'
_diffrn_detector_area_resol_mean 7.9
_diffrn_detector_type 'Bruker SMART APEX2 area detector'
_diffrn_measured_fraction_theta_full 1.000
_diffrn_measured_fraction_theta_max 0.997
_diffrn_measurement_device '\k-geometry diffractometer'
_diffrn_measurement_device_type 'Bruker SMART APEX2'
_diffrn_measurement_method '\k-geometry diffractometry'
_diffrn_radiation_monochromator graphite
_diffrn_radiation_probe x-ray
_diffrn_radiation_type MoK\a
_diffrn_radiation_wavelength 0.71073
_diffrn_reflns_av_R_equivalents 0.0303
_diffrn_reflns_av_unetI/netI 0.0467
_diffrn_reflns_Laue_measured_fraction_full 1.000
_diffrn_reflns_Laue_measured_fraction_max 0.997
_diffrn_reflns_limit_h_max 14
_diffrn_reflns_limit_h_min -14
_diffrn_reflns_limit_k_max 21
_diffrn_reflns_limit_k_min -31
_diffrn_reflns_limit_l_max 14
_diffrn_reflns_limit_l_min -15
_diffrn_reflns_number 31468
_diffrn_reflns_point_group_measured_fraction_full 0.920
_diffrn_reflns_point_group_measured_fraction_max 0.903
_diffrn_reflns_theta_full 26.000
_diffrn_reflns_theta_max 27.912
_diffrn_reflns_theta_min 1.721
_diffrn_source 'fine-focus sealed tube'
_exptl_absorpt_coefficient_mu 0.804
_exptl_absorpt_correction_T_max 0.4308
_exptl_absorpt_correction_T_min 0.3520
_exptl_absorpt_correction_type multi-scan
_exptl_absorpt_process_details
;
SADABS-2014/2 (Bruker,2014/2) was used for absorption correction.
wR2(int) was 0.1129 before and 0.0525 after correction.
The Ratio of minimum to maximum transmission is 0.8171.
The \l/2 correction factor is 0.00150.
;
_exptl_crystal_colour brown
_exptl_crystal_colour_primary brown
_exptl_crystal_density_diffrn 1.584
_exptl_crystal_description block
_exptl_crystal_F_000 1504
_exptl_crystal_recrystallization_method 'DMF/Et2O Diffusion'
_exptl_crystal_size_max 0.9
_exptl_crystal_size_mid 0.7
_exptl_crystal_size_min 0.5
_refine_diff_density_max 0.539
_refine_diff_density_min -0.287
_refine_diff_density_rms 0.068
_refine_ls_abs_structure_details
;
 Refined as an inversion twin.
;
_refine_ls_abs_structure_Flack 0.005(14)
_refine_ls_extinction_method none
_refine_ls_goodness_of_fit_ref 1.037
_refine_ls_hydrogen_treatment constr
_refine_ls_matrix_type full
_refine_ls_number_parameters 858
_refine_ls_number_reflns 13187
_refine_ls_number_restraints 163
_refine_ls_restrained_S_all 1.075
_refine_ls_R_factor_all 0.0468
_refine_ls_R_factor_gt 0.0390
_refine_ls_shift/su_max 0.001
_refine_ls_shift/su_mean 0.000
_refine_ls_structure_factor_coef Fsqd
_refine_ls_weighting_details
;
 w=1/[\s^2^(Fo^2^)+(0.0461P)^2^+0.6200P]
 where P=(Fo^2^+2Fc^2^)/3
;
_refine_ls_weighting_scheme calc
_refine_ls_wR_factor_gt 0.0897
_refine_ls_wR_factor_ref 0.0933
_reflns_Friedel_coverage 0.768
_reflns_Friedel_fraction_full 0.837
_reflns_Friedel_fraction_max 0.804
_reflns_number_gt 11659
_reflns_number_total 13187
_reflns_threshold_expression 'I > 2\s(I)'
_cod_data_source_file ic6b00163_si_003.cif
_cod_data_source_block ch_186_0m
_cod_database_code 4347439
_shelxl_version_number 2012-9
_shelx_space_group_comment
;
The symmetry employed for this shelxl refinement is uniquely defined
by the following loop, which should always be used as a source of
symmetry information in preference to the above space-group names.
They are only intended as comments.
;
_olex2_refinement_description
;
1. Twinned data refinement
 Scales: 0.995(14) 0.005(14)
2. Fixed Uiso
 At 1.2 times of:
  All C(H) groups, All C(H,H) groups, All N(H) groups
 At 1.5 times of:
  All C(H,H,H) groups
3. Restrained distances
 O6A-O7A \\sim O6A-O8A \\sim O7A-O8A \\sim O6B-O7B \\sim O6B-O8B \\sim O7B-O8B
 with sigma of 0.02
 O5-O6A \\sim O5-O7A \\sim O5-O8A \\sim O5-O6B \\sim O5-O7B \\sim O5-O8B
 with sigma of 0.02
 Cl2-O6A \\sim Cl2-O7A \\sim Cl2-O8A \\sim Cl2-O6B \\sim Cl2-O7B \\sim Cl2-O8B
 with sigma of 0.02
 O14A-O15A \\sim O14A-O16A \\sim O15A-O16A \\sim O14B-O15B \\sim O14B-O16B
\\sim O15B-O16B
 with sigma of 0.02
 O13-O14A \\sim O13-O15A \\sim O13-O16A \\sim O13-O14B \\sim O13-O15B \\sim
O13-O16B
 with sigma of 0.02
 Cl4-O14A \\sim Cl4-O15A \\sim Cl4-O16A \\sim Cl4-O14B \\sim Cl4-O15B \\sim
Cl4-O16B
 with sigma of 0.02
4. Uiso/Uaniso restraints and constraints
Uanis(O7A) \\sim Ueq: with sigma of 0.007 and sigma for terminal atoms of 0.02
Uanis(O6B) \\sim Ueq, Uanis(O7B) \\sim Ueq, Uanis(O8B) \\sim Ueq: with sigma of
0.007 and sigma for terminal atoms of 0.02
Uanis(O14A) \\sim Ueq, Uanis(O15A) \\sim Ueq, Uanis(O16A) \\sim Ueq,
Uanis(O14B) \\sim Ueq, Uanis(O15B) \\sim Ueq, Uanis(O16B) \\sim Ueq: with sigma
of 0.007 and sigma for terminal atoms of 0.02
Uanis(O11) \\sim Ueq: with sigma of 0.007 and sigma for terminal atoms of 0.02
Uanis(C43) \\sim Ueq: with sigma of 0.007 and sigma for terminal atoms of 0.02
5. Others
 Sof(O14B)=Sof(O15B)=Sof(O16B)=1-FVAR(1)
 Sof(O14A)=Sof(O15A)=Sof(O16A)=FVAR(1)
 Sof(O6B)=Sof(O7B)=Sof(O8B)=1-FVAR(2)
 Sof(O6A)=Sof(O7A)=Sof(O8A)=FVAR(2)
6.a Ternary CH refined with riding coordinates:
 N3(H3), N5(H5), N11(H11), N9(H9)
6.b Secondary CH2 refined with riding coordinates:
 C3(H3A,H3B), C4(H4A,H4B), C10(H10A,H10B), C11(H11A,H11B), C19(H19A,H19B),
 C20(H20A,H20B), C26(H26A,H26B), C27(H27A,H27B)
6.c Aromatic/amide H refined with riding coordinates:
 C6(H6), C7(H7), C8(H8), C9(H9A), C13(H13), C14(H14), C15(H15), C16(H16),
 C22(H22), C23(H23), C24(H24), C25(H25), C29(H29), C30(H30), C31(H31), C32(H32),
  C39(H39), C42(H42), C36(H36), C33(H33)
6.d Idealised Me refined as rotating group:
 C40(H40A,H40B,H40C), C41(H41A,H41B,H41C), C43(H43A,H43B,H43C), C44(H44A,H44B,
 H44C), C37(H37A,H37B,H37C), C38(H38A,H38B,H38C), C34(H34A,H34B,H34C), C35(H35A,
 H35B,H35C)
;
_olex2_submission_special_instructions 'No special instructions were received'

loop_
_space_group_symop_operation_xyz
'x, y, z'
'-x, y+1/2, -z'

loop_
_atom_site_label
_atom_site_type_symbol
_atom_site_fract_x
_atom_site_fract_y
_atom_site_fract_z
_atom_site_U_iso_or_equiv
_atom_site_adp_type
_atom_site_occupancy
_atom_site_site_symmetry_order
_atom_site_calc_flag
_atom_site_refinement_flags_posn
_atom_site_refinement_flags_adp
_atom_site_refinement_flags_occupancy
_atom_site_disorder_assembly
_atom_site_disorder_group
Fe1 Fe 0.17762(4) 0.52826(2) 0.02211(4) 0.01574(11) Uani 1 1 d . . . . .
Fe2 Fe -0.06186(4) 0.53641(2) 0.25802(4) 0.01688(12) Uani 1 1 d . . . . .
S1 S -0.19432(7) 0.53143(6) -0.11054(8) 0.0278(2) Uani 1 1 d . . . . .
S2 S 0.31055(7) 0.53321(6) 0.38981(8) 0.0315(2) Uani 1 1 d . . . . .
N1 N 0.0063(2) 0.53357(15) 0.0054(2) 0.0171(6) Uani 1 1 d . . . . .
N2 N -0.0780(2) 0.53205(15) 0.0883(2) 0.0175(6) Uani 1 1 d . . . . .
N3 N -0.2423(2) 0.52857(16) 0.2409(3) 0.0238(7) Uani 1 1 d . . . . .
H3 H -0.2777 0.5616 0.2805 0.029 Uiso 1 1 calc R . . . .
N4 N -0.0694(3) 0.45314(14) 0.2828(3) 0.0221(7) Uani 1 1 d . . . . .
N5 N 0.1614(2) 0.53105(16) -0.1558(2) 0.0219(6) Uani 1 1 d . . . . .
H5 H 0.1957 0.4956 -0.1869 0.026 Uiso 1 1 calc R . . . .
N6 N 0.2044(3) 0.61100(14) 0.0032(3) 0.0213(7) Uani 1 1 d . . . . .
N8 N 0.1100(2) 0.53762(15) 0.2743(2) 0.0181(6) Uani 1 1 d . . . . .
N7 N 0.1933(2) 0.53126(15) 0.1918(2) 0.0169(6) Uani 1 1 d . . . . .
N11 N 0.3569(3) 0.51599(13) 0.0403(3) 0.0210(7) Uani 1 1 d . . . . .
H11 H 0.3953 0.5442 -0.0100 0.025 Uiso 1 1 calc R . . . .
N12 N 0.1744(3) 0.44418(14) 0.0206(3) 0.0208(7) Uani 1 1 d . . . . .
N9 N -0.0453(3) 0.54752(14) 0.4351(3) 0.0239(8) Uani 1 1 d . . . . .
H9 H -0.0882 0.5161 0.4724 0.029 Uiso 1 1 calc R . . . .
N10 N -0.0742(3) 0.62060(15) 0.2584(3) 0.0253(8) Uani 1 1 d . . . . .
C1 C -0.0429(3) 0.5340(2) -0.1012(3) 0.0221(7) Uani 1 1 d . . . . .
C2 C -0.1864(3) 0.52991(19) 0.0384(3) 0.0207(7) Uani 1 1 d . . . . .
C3 C -0.2886(3) 0.5287(2) 0.1152(3) 0.0294(9) Uani 1 1 d . . . . .
H3A H -0.3370 0.4944 0.0982 0.035 Uiso 1 1 calc R . . . .
H3B H -0.3397 0.5622 0.0992 0.035 Uiso 1 1 calc R . . . .
C4 C -0.2746(3) 0.4765(2) 0.3034(4) 0.0348(10) Uani 1 1 d . . . . .
H4A H -0.3499 0.4611 0.2670 0.042 Uiso 1 1 calc R . . . .
H4B H -0.2871 0.4857 0.3860 0.042 Uiso 1 1 calc R . . . .
C5 C -0.1789(4) 0.43294(19) 0.2991(4) 0.0284(9) Uani 1 1 d . . . . .
C6 C -0.1992(4) 0.3761(2) 0.3189(4) 0.0423(12) Uani 1 1 d . . . . .
H6 H -0.2774 0.3633 0.3301 0.051 Uiso 1 1 calc R . . . .
C7 C -0.1068(6) 0.3382(2) 0.3223(5) 0.0491(14) Uani 1 1 d . . . . .
H7 H -0.1202 0.2990 0.3332 0.059 Uiso 1 1 calc R . . . .
C8 C 0.0067(5) 0.3588(2) 0.3095(4) 0.0416(12) Uani 1 1 d . . . . .
H8 H 0.0734 0.3342 0.3148 0.050 Uiso 1 1 calc R . . . .
C9 C 0.0210(4) 0.41577(19) 0.2888(4) 0.0297(9) Uani 1 1 d . . . . .
H9A H 0.0987 0.4294 0.2783 0.036 Uiso 1 1 calc R . . . .
C10 C 0.0349(3) 0.5355(3) -0.2014(3) 0.0355(10) Uani 1 1 d . . . . .
H10A H 0.0147 0.5037 -0.2553 0.043 Uiso 1 1 calc R . . . .
H10B H 0.0223 0.5713 -0.2453 0.043 Uiso 1 1 calc R . . . .
C11 C 0.2326(4) 0.5797(2) -0.1933(4) 0.0326(10) Uani 1 1 d . . . . .
H11A H 0.2008 0.5930 -0.2712 0.039 Uiso 1 1 calc R . . . .
H11B H 0.3160 0.5679 -0.1996 0.039 Uiso 1 1 calc R . . . .
C12 C 0.2277(4) 0.62651(19) -0.1066(4) 0.0286(9) Uani 1 1 d . . . . .
C13 C 0.2492(4) 0.6822(2) -0.1363(4) 0.0423(12) Uani 1 1 d . . . . .
H13 H 0.2638 0.6920 -0.2145 0.051 Uiso 1 1 calc R . . . .
C14 C 0.2491(5) 0.7231(2) -0.0508(5) 0.0495(14) Uani 1 1 d . . . . .
H14 H 0.2639 0.7616 -0.0689 0.059 Uiso 1 1 calc R . . . .
C15 C 0.2271(5) 0.7072(2) 0.0616(5) 0.0462(13) Uani 1 1 d . . . . .
H15 H 0.2267 0.7348 0.1219 0.055 Uiso 1 1 calc R . . . .
C16 C 0.2057(4) 0.65140(18) 0.0862(4) 0.0276(9) Uani 1 1 d . . . . .
H16 H 0.1915 0.6410 0.1642 0.033 Uiso 1 1 calc R . . . .
C17 C 0.1591(3) 0.54024(19) 0.3809(3) 0.0222(8) Uani 1 1 d . . . . .
C18 C 0.3018(3) 0.5285(2) 0.2404(3) 0.0224(7) Uani 1 1 d . . . . .
C19 C 0.4034(3) 0.5250(2) 0.1631(3) 0.0289(9) Uani 1 1 d . . . . .
H19A H 0.4501 0.5604 0.1689 0.035 Uiso 1 1 calc R . . . .
H19B H 0.4563 0.4933 0.1886 0.035 Uiso 1 1 calc R . . . .
C20 C 0.3832(3) 0.45906(19) -0.0034(4) 0.0341(10) Uani 1 1 d . . . . .
H20A H 0.4565 0.4446 0.0387 0.041 Uiso 1 1 calc R . . . .
H20B H 0.3972 0.4612 -0.0877 0.041 Uiso 1 1 calc R . . . .
C21 C 0.2821(3) 0.41894(19) 0.0139(4) 0.0283(9) Uani 1 1 d . . . . .
C22 C 0.2984(4) 0.3617(2) 0.0179(5) 0.0389(11) Uani 1 1 d . . . . .
H22 H 0.3758 0.3461 0.0161 0.047 Uiso 1 1 calc R . . . .
C23 C 0.2015(5) 0.3272(2) 0.0246(5) 0.0421(12) Uani 1 1 d . . . . .
H23 H 0.2107 0.2873 0.0285 0.050 Uiso 1 1 calc R . . . .
C24 C 0.0899(4) 0.35145(19) 0.0255(4) 0.0356(10) Uani 1 1 d . . . . .
H24 H 0.0211 0.3284 0.0277 0.043 Uiso 1 1 calc R . . . .
C25 C 0.0797(3) 0.40935(17) 0.0233(3) 0.0251(8) Uani 1 1 d . . . . .
H25 H 0.0028 0.4256 0.0237 0.030 Uiso 1 1 calc R . . . .
C26 C 0.0803(3) 0.5462(2) 0.4806(3) 0.0314(11) Uani 1 1 d . . . . .
H26A H 0.0933 0.5140 0.5351 0.038 Uiso 1 1 calc R . . . .
H26B H 0.1000 0.5815 0.5241 0.038 Uiso 1 1 calc R . . . .
C27 C -0.1054(4) 0.6016(2) 0.4608(4) 0.0399(11) Uani 1 1 d . . . . .
H27A H -0.0691 0.6177 0.5346 0.048 Uiso 1 1 calc R . . . .
H27B H -0.1903 0.5943 0.4715 0.048 Uiso 1 1 calc R . . . .
C28 C -0.0950(4) 0.6431(2) 0.3637(4) 0.0351(10) Uani 1 1 d . . . . .
C29 C -0.1101(5) 0.7010(2) 0.3779(6) 0.0541(16) Uani 1 1 d . . . . .
H29 H -0.1239 0.7160 0.4527 0.065 Uiso 1 1 calc R . . . .
C30 C -0.1049(5) 0.7362(2) 0.2838(7) 0.0616(18) Uani 1 1 d . . . . .
H30 H -0.1168 0.7757 0.2919 0.074 Uiso 1 1 calc R . . . .
C31 C -0.0821(5) 0.7134(2) 0.1775(6) 0.0507(14) Uani 1 1 d . . . . .
H31 H -0.0758 0.7372 0.1113 0.061 Uiso 1 1 calc R . . . .
C32 C -0.0684(4) 0.65604(19) 0.1673(4) 0.0337(10) Uani 1 1 d . . . . .
H32 H -0.0543 0.6408 0.0928 0.040 Uiso 1 1 calc R . . . .
O19 O 0.4630(4) 0.41373(19) 0.3011(5) 0.0784(15) Uani 1 1 d . . . . .
N15 N 0.4164(4) 0.3236(2) 0.3464(4) 0.0488(11) Uani 1 1 d . . . . .
C39 C 0.4115(5) 0.3791(3) 0.3551(6) 0.0568(15) Uani 1 1 d . . . . .
H39 H 0.3609 0.3934 0.4112 0.068 Uiso 1 1 calc R . . . .
C40 C 0.4847(5) 0.2974(3) 0.2592(6) 0.0573(15) Uani 1 1 d . . . . .
H40A H 0.4322 0.2742 0.2071 0.086 Uiso 1 1 calc GR . . . .
H40B H 0.5465 0.2734 0.2978 0.086 Uiso 1 1 calc GR . . . .
H40C H 0.5218 0.3267 0.2134 0.086 Uiso 1 1 calc GR . . . .
C41 C 0.3547(7) 0.2854(3) 0.4223(7) 0.079(2) Uani 1 1 d . . . . .
H41A H 0.3040 0.2597 0.3741 0.119 Uiso 1 1 calc GR . . . .
H41B H 0.3057 0.3075 0.4730 0.119 Uiso 1 1 calc GR . . . .
H41C H 0.4131 0.2635 0.4706 0.119 Uiso 1 1 calc GR . . . .
O20 O 0.5942(3) 0.61694(16) 0.2879(4) 0.0583(10) Uani 1 1 d . . . . .
N16 N 0.5518(5) 0.7059(2) 0.2234(5) 0.0574(13) Uani 1 1 d . . . . .
C42 C 0.5601(6) 0.6654(3) 0.3012(6) 0.0671(18) Uani 1 1 d . . . . .
H42 H 0.5369 0.6747 0.3770 0.081 Uiso 1 1 calc R . . . .
C43 C 0.5073(10) 0.7620(3) 0.2513(9) 0.119(4) Uani 1 1 d . U . . .
H43A H 0.4826 0.7622 0.3318 0.178 Uiso 1 1 calc GR . . . .
H43B H 0.4392 0.7713 0.1971 0.178 Uiso 1 1 calc GR . . . .
H43C H 0.5702 0.7900 0.2438 0.178 Uiso 1 1 calc GR . . . .
C44 C 0.5819(8) 0.6953(4) 0.1036(7) 0.090(2) Uani 1 1 d . . . . .
H44A H 0.6647 0.6827 0.1037 0.134 Uiso 1 1 calc GR . . . .
H44B H 0.5717 0.7301 0.0577 0.134 Uiso 1 1 calc GR . . . .
H44C H 0.5295 0.6659 0.0687 0.134 Uiso 1 1 calc GR . . . .
O18 O 0.8301(3) 0.47494(15) 0.5847(3) 0.0485(9) Uani 1 1 d . . . . .
N14 N 0.7959(4) 0.38185(19) 0.6197(4) 0.0497(11) Uani 1 1 d . . . . .
C36 C 0.8633(4) 0.4258(2) 0.6082(5) 0.0433(12) Uani 1 1 d . . . . .
H36 H 0.9466 0.4198 0.6188 0.052 Uiso 1 1 calc R . . . .
C37 C 0.6707(5) 0.3845(3) 0.6015(5) 0.0656(18) Uani 1 1 d . . . . .
H37A H 0.6348 0.3802 0.6766 0.098 Uiso 1 1 calc GR . . . .
H37B H 0.6429 0.3540 0.5485 0.098 Uiso 1 1 calc GR . . . .
H37C H 0.6476 0.4210 0.5668 0.098 Uiso 1 1 calc GR . . . .
C38 C 0.8483(9) 0.3269(3) 0.6503(10) 0.111(3) Uani 1 1 d . . . . .
H38A H 0.9351 0.3300 0.6551 0.167 Uiso 1 1 calc GR . . . .
H38B H 0.8229 0.2992 0.5902 0.167 Uiso 1 1 calc GR . . . .
H38C H 0.8221 0.3147 0.7262 0.167 Uiso 1 1 calc GR . . . .
O17 O 0.5273(3) 0.57680(16) 0.9142(3) 0.0443(8) Uani 1 1 d . . . . .
N13 N 0.5562(3) 0.5871(2) 0.7204(3) 0.0407(10) Uani 1 1 d . . . . .
C33 C 0.5466(4) 0.6060(2) 0.8289(5) 0.0426(12) Uani 1 1 d . . . . .
H33 H 0.5555 0.6455 0.8415 0.051 Uiso 1 1 calc R . . . .
C34 C 0.5806(6) 0.6259(4) 0.6257(6) 0.085(3) Uani 1 1 d . . . . .
H34A H 0.6579 0.6167 0.5964 0.127 Uiso 1 1 calc GR . . . .
H34B H 0.5817 0.6647 0.6551 0.127 Uiso 1 1 calc GR . . . .
H34C H 0.5185 0.6221 0.5621 0.127 Uiso 1 1 calc GR . . . .
C35 C 0.5509(5) 0.5270(3) 0.6944(5) 0.0597(15) Uani 1 1 d . . . . .
H35A H 0.5497 0.5056 0.7675 0.090 Uiso 1 1 calc GR . . . .
H35B H 0.6207 0.5161 0.6532 0.090 Uiso 1 1 calc GR . . . .
H35C H 0.4787 0.5188 0.6448 0.090 Uiso 1 1 calc GR . . . .
Cl1 Cl 0.87303(11) 0.68657(5) 0.80829(11) 0.0424(3) Uani 1 1 d . . . . .
O1 O 0.9609(5) 0.6675(3) 0.8906(5) 0.108(2) Uani 1 1 d . . . . .
O2 O 0.7652(4) 0.6915(2) 0.8631(5) 0.0890(17) Uani 1 1 d . . . . .
O3 O 0.8583(5) 0.6434(2) 0.7231(4) 0.0908(17) Uani 1 1 d . . . . .
O4 O 0.9027(8) 0.7359(3) 0.7600(9) 0.172(4) Uani 1 1 d . . . . .
Cl2 Cl 0.25715(11) 0.68601(6) 0.49882(11) 0.0450(3) Uani 1 1 d D . . . .
O5 O 0.2984(4) 0.63679(17) 0.5600(3) 0.0574(10) Uani 1 1 d D . . . .
O6A O 0.2286(8) 0.6757(3) 0.3808(5) 0.074(2) Uani 0.789(12) 1 d D . P A 1
O7A O 0.3350(8) 0.7304(3) 0.5203(8) 0.100(4) Uani 0.789(12) 1 d D U P A 1
O8A O 0.1469(6) 0.6991(4) 0.5521(6) 0.098(3) Uani 0.789(12) 1 d D . P A 1
O6B O 0.170(2) 0.6750(12) 0.413(2) 0.101(12) Uani 0.211(12) 1 d D U P A 2
O7B O 0.3652(17) 0.6971(11) 0.429(2) 0.094(11) Uani 0.211(12) 1 d D U P A 2
O8B O 0.247(3) 0.7331(7) 0.564(2) 0.093(11) Uani 0.211(12) 1 d D U P A 2
Cl3 Cl 0.23605(12) 0.41181(6) 0.65314(11) 0.0475(3) Uani 1 1 d . . . . .
O9 O 0.2762(5) 0.4692(2) 0.6514(5) 0.0874(16) Uani 1 1 d . . . . .
O10 O 0.1720(4) 0.4025(3) 0.5456(4) 0.098(2) Uani 1 1 d . . . . .
O11 O 0.3309(7) 0.3754(4) 0.6677(7) 0.157(3) Uani 1 1 d . U . . .
O12 O 0.1583(5) 0.4081(2) 0.7470(4) 0.0903(17) Uani 1 1 d . . . . .
Cl4 Cl 0.69085(9) 0.38097(5) 0.96378(10) 0.0342(2) Uani 1 1 d D . . . .
O13 O 0.6383(3) 0.42667(16) 0.8976(4) 0.0527(10) Uani 1 1 d D . . . .
O14A O 0.6135(6) 0.3540(5) 1.0330(11) 0.089(5) Uani 0.645(17) 1 d D U P B 1
O15A O 0.7911(8) 0.4025(4) 1.0345(8) 0.076(3) Uani 0.645(17) 1 d D U P B 1
O16A O 0.7412(10) 0.3412(3) 0.8872(6) 0.080(4) Uani 0.645(17) 1 d D U P B 1
O14B O 0.6421(19) 0.3900(10) 1.0785(11) 0.098(7) Uani 0.355(17) 1 d D U P B 2
O15B O 0.8085(9) 0.3800(10) 0.974(2) 0.121(9) Uani 0.355(17) 1 d D U P B 2
O16B O 0.638(2) 0.3311(5) 0.9204(19) 0.113(10) Uani 0.355(17) 1 d D U P B 2

loop_
_atom_site_aniso_label
_atom_site_aniso_U_11
_atom_site_aniso_U_22
_atom_site_aniso_U_33
_atom_site_aniso_U_23
_atom_site_aniso_U_13
_atom_site_aniso_U_12
Fe1 0.0143(2) 0.0188(3) 0.0144(2) -0.0011(2) 0.00278(16) -0.0012(2)
Fe2 0.0150(2) 0.0199(3) 0.0161(2) -0.0007(2) 0.00388(16) 0.0006(2)
S1 0.0183(4) 0.0427(6) 0.0216(4) 0.0048(5) -0.0046(3) -0.0042(5)
S2 0.0194(4) 0.0555(7) 0.0191(4) -0.0034(6) -0.0037(3) 0.0022(5)
N1 0.0178(12) 0.0186(15) 0.0155(13) -0.0014(15) 0.0041(10) -0.0005(14)
N2 0.0151(11) 0.0187(15) 0.0190(14) 0.0012(15) 0.0037(10) 0.0022(14)
N3 0.0170(12) 0.0307(19) 0.0242(15) -0.0025(17) 0.0056(11) -0.0001(15)
N4 0.0250(16) 0.0219(18) 0.0192(17) -0.0020(14) 0.0017(13) -0.0028(13)
N5 0.0212(13) 0.0265(17) 0.0184(14) -0.0039(16) 0.0038(10) -0.0031(15)
N6 0.0210(15) 0.0224(18) 0.0204(17) -0.0011(14) 0.0006(12) -0.0024(13)
N8 0.0167(12) 0.0211(16) 0.0168(14) -0.0004(15) 0.0026(10) -0.0014(13)
N7 0.0146(11) 0.0187(15) 0.0177(13) -0.0017(15) 0.0021(10) -0.0024(14)
N11 0.0179(13) 0.0252(19) 0.0206(16) 0.0006(13) 0.0055(11) -0.0020(12)
N12 0.0222(16) 0.0214(18) 0.0190(17) -0.0022(13) 0.0034(13) 0.0012(12)
N9 0.0229(15) 0.029(2) 0.0210(16) -0.0034(14) 0.0097(12) -0.0051(13)
N10 0.0247(16) 0.0217(18) 0.030(2) -0.0034(15) 0.0025(14) -0.0005(13)
C1 0.0184(14) 0.029(2) 0.0186(16) -0.001(2) -0.0005(12) -0.0040(18)
C2 0.0159(14) 0.0243(19) 0.0216(17) 0.0022(19) -0.0002(12) -0.0009(17)
C3 0.0147(14) 0.048(3) 0.0258(18) 0.003(2) 0.0036(12) 0.0014(19)
C4 0.0209(18) 0.043(3) 0.041(3) 0.009(2) 0.0077(17) -0.0037(18)
C5 0.030(2) 0.031(2) 0.024(2) 0.0000(18) 0.0011(16) -0.0088(17)
C6 0.051(3) 0.036(3) 0.041(3) 0.003(2) 0.005(2) -0.022(2)
C7 0.081(4) 0.024(2) 0.043(3) 0.002(2) 0.006(3) -0.013(3)
C8 0.062(3) 0.026(2) 0.037(3) 0.002(2) 0.007(2) 0.012(2)
C9 0.032(2) 0.029(2) 0.028(2) 0.0016(18) 0.0036(17) 0.0047(17)
C10 0.0227(17) 0.067(3) 0.0168(18) 0.001(3) -0.0013(13) -0.007(2)
C11 0.039(2) 0.037(3) 0.022(2) 0.0000(19) 0.0078(17) -0.0184(19)
C12 0.031(2) 0.032(2) 0.022(2) 0.0016(18) -0.0013(16) -0.0086(17)
C13 0.056(3) 0.035(3) 0.035(3) 0.011(2) 0.000(2) -0.015(2)
C14 0.072(4) 0.024(3) 0.053(3) 0.000(2) 0.005(3) -0.019(2)
C15 0.055(3) 0.029(3) 0.054(3) -0.015(2) 0.003(3) -0.010(2)
C16 0.032(2) 0.026(2) 0.025(2) -0.0044(18) 0.0019(16) -0.0048(17)
C17 0.0197(15) 0.030(2) 0.0165(17) -0.0022(17) 0.0007(12) 0.0004(16)
C18 0.0187(15) 0.027(2) 0.0217(17) -0.0031(19) 0.0001(12) 0.0014(17)
C19 0.0161(15) 0.046(3) 0.0245(19) 0.000(2) 0.0014(13) -0.0023(18)
C20 0.0204(18) 0.036(3) 0.047(3) -0.010(2) 0.0090(17) 0.0024(17)
C21 0.0241(19) 0.031(2) 0.029(2) -0.0087(18) 0.0022(16) 0.0026(16)
C22 0.036(2) 0.030(3) 0.050(3) -0.009(2) -0.001(2) 0.0086(19)
C23 0.050(3) 0.022(2) 0.054(3) -0.006(2) 0.000(2) 0.004(2)
C24 0.043(2) 0.025(2) 0.039(3) -0.005(2) 0.007(2) -0.0080(19)
C25 0.0262(18) 0.025(2) 0.025(2) -0.0027(17) 0.0059(15) -0.0030(15)
C26 0.0236(18) 0.053(3) 0.0179(19) -0.0025(19) 0.0050(14) 0.0021(18)
C27 0.044(3) 0.046(3) 0.031(2) -0.014(2) 0.011(2) 0.011(2)
C28 0.029(2) 0.035(3) 0.041(3) -0.010(2) -0.0004(18) 0.0038(18)
C29 0.050(3) 0.040(3) 0.071(4) -0.029(3) -0.008(3) 0.014(2)
C30 0.062(4) 0.022(3) 0.098(5) -0.010(3) -0.017(3) 0.010(2)
C31 0.051(3) 0.028(3) 0.071(4) 0.008(3) -0.004(3) 0.006(2)
C32 0.031(2) 0.026(2) 0.044(3) 0.006(2) 0.0009(19) 0.0030(17)
O19 0.070(3) 0.047(3) 0.122(4) 0.027(3) 0.035(3) 0.000(2)
N15 0.056(3) 0.038(3) 0.053(3) 0.005(2) 0.014(2) -0.001(2)
C39 0.050(3) 0.038(3) 0.084(5) 0.000(3) 0.020(3) 0.000(3)
C40 0.060(3) 0.056(4) 0.057(4) 0.008(3) 0.010(3) 0.008(3)
C41 0.126(6) 0.046(4) 0.072(5) 0.007(3) 0.047(4) -0.004(4)
O20 0.056(2) 0.040(2) 0.079(3) -0.012(2) 0.005(2) 0.0146(18)
N16 0.068(3) 0.041(3) 0.061(3) -0.010(2) -0.014(3) 0.004(2)
C42 0.091(5) 0.049(4) 0.059(4) -0.021(3) -0.013(3) 0.018(3)
C43 0.188(10) 0.045(4) 0.116(7) -0.012(5) -0.038(7) 0.040(5)
C44 0.096(6) 0.088(6) 0.088(6) 0.010(5) 0.030(5) 0.007(4)
O18 0.055(2) 0.038(2) 0.053(2) 0.0101(17) 0.0120(17) -0.0078(16)
N14 0.071(3) 0.031(2) 0.046(3) 0.004(2) 0.003(2) -0.004(2)
C36 0.040(3) 0.049(3) 0.040(3) -0.004(2) -0.001(2) -0.003(2)
C37 0.069(4) 0.072(5) 0.057(4) 0.001(3) 0.013(3) -0.031(3)
C38 0.143(8) 0.037(4) 0.153(9) 0.016(5) 0.004(7) 0.011(4)
O17 0.0349(17) 0.059(2) 0.0398(19) 0.0149(17) 0.0075(14) -0.0103(15)
N13 0.0275(18) 0.059(3) 0.035(2) 0.013(2) 0.0033(15) 0.0014(17)
C33 0.028(2) 0.052(3) 0.047(3) 0.009(3) 0.004(2) -0.007(2)
C34 0.062(4) 0.130(7) 0.064(4) 0.050(5) 0.014(3) -0.001(4)
C35 0.051(3) 0.073(5) 0.053(3) -0.005(4) -0.008(2) 0.002(3)
Cl1 0.0475(6) 0.0327(6) 0.0471(7) -0.0005(5) 0.0047(5) 0.0030(5)
O1 0.083(4) 0.166(7) 0.072(4) 0.006(4) -0.022(3) 0.008(4)
O2 0.065(3) 0.081(4) 0.125(4) -0.047(3) 0.040(3) -0.020(2)
O3 0.137(5) 0.086(4) 0.051(3) -0.022(3) 0.018(3) 0.017(3)
O4 0.200(8) 0.065(4) 0.263(10) 0.071(5) 0.107(7) -0.003(4)
Cl2 0.0543(7) 0.0392(7) 0.0409(7) -0.0051(6) -0.0022(5) -0.0024(6)
O5 0.077(3) 0.054(3) 0.040(2) 0.0073(19) -0.0024(19) -0.002(2)
O6A 0.125(7) 0.066(4) 0.030(3) 0.000(3) -0.009(3) 0.009(4)
O7A 0.114(6) 0.072(5) 0.106(7) 0.030(5) -0.044(5) -0.060(5)
O8A 0.074(5) 0.117(7) 0.105(6) -0.032(5) 0.021(4) 0.029(4)
O6B 0.090(19) 0.10(2) 0.11(2) 0.014(17) -0.030(15) -0.021(16)
O7B 0.072(14) 0.111(19) 0.106(19) 0.065(15) 0.046(13) 0.022(12)
O8B 0.14(2) 0.045(13) 0.094(17) -0.034(12) 0.011(16) 0.031(15)
Cl3 0.0601(8) 0.0464(7) 0.0346(6) -0.0134(6) -0.0065(5) 0.0181(6)
O9 0.090(3) 0.079(4) 0.096(4) -0.025(3) 0.027(3) -0.008(3)
O10 0.076(3) 0.170(6) 0.046(3) -0.038(3) -0.007(2) 0.001(3)
O11 0.169(7) 0.160(7) 0.136(6) -0.033(5) -0.034(5) 0.130(6)
O12 0.147(5) 0.080(4) 0.047(3) -0.010(2) 0.035(3) -0.015(3)
Cl4 0.0357(5) 0.0304(6) 0.0361(6) 0.0004(5) 0.0012(4) 0.0020(4)
O13 0.047(2) 0.047(2) 0.064(2) 0.0188(19) -0.0002(18) 0.0043(16)
O14A 0.049(4) 0.110(9) 0.113(9) 0.074(7) 0.038(5) 0.015(5)
O15A 0.067(5) 0.075(6) 0.080(6) -0.009(4) -0.034(4) -0.003(4)
O16A 0.131(9) 0.049(5) 0.062(5) -0.008(4) 0.025(5) 0.028(5)
O14B 0.131(15) 0.109(15) 0.054(9) 0.017(10) 0.013(9) 0.044(12)
O15B 0.022(6) 0.160(18) 0.18(2) -0.009(16) 0.011(9) 0.016(9)
O16B 0.158(19) 0.032(7) 0.137(17) -0.003(9) -0.076(15) -0.023(9)

loop_
_atom_type_symbol
_atom_type_description
_atom_type_scat_dispersion_real
_atom_type_scat_dispersion_imag
_atom_type_scat_source
C C 0.0033 0.0016 'International Tables Vol C Tables 4.2.6.8 and 6.1.1.4'
H H 0.0000 0.0000 'International Tables Vol C Tables 4.2.6.8 and 6.1.1.4'
Cl Cl 0.1484 0.1585 'International Tables Vol C Tables 4.2.6.8 and 6.1.1.4'
Fe Fe 0.3463 0.8444 'International Tables Vol C Tables 4.2.6.8 and 6.1.1.4'
N N 0.0061 0.0033 'International Tables Vol C Tables 4.2.6.8 and 6.1.1.4'
O O 0.0106 0.0060 'International Tables Vol C Tables 4.2.6.8 and 6.1.1.4'
S S 0.1246 0.1234 'International Tables Vol C Tables 4.2.6.8 and 6.1.1.4'

loop_
_geom_angle_atom_site_label_1
_geom_angle_atom_site_label_2
_geom_angle_atom_site_label_3
_geom_angle
N1 Fe1 N5 82.98(11)
N1 Fe1 N6 94.77(14)
N1 Fe1 N7 96.84(11)
N1 Fe1 N11 175.54(14)
N1 Fe1 N12 92.68(14)
N5 Fe1 N11 97.34(12)
N6 Fe1 N5 82.14(15)
N6 Fe1 N11 89.68(13)
N7 Fe1 N5 176.04(16)
N7 Fe1 N6 93.94(14)
N7 Fe1 N11 83.15(11)
N7 Fe1 N12 92.60(14)
N12 Fe1 N5 91.36(14)
N12 Fe1 N6 169.43(13)
N12 Fe1 N11 82.87(13)
N2 Fe2 N3 82.74(11)
N2 Fe2 N4 95.04(15)
N2 Fe2 N9 175.64(16)
N2 Fe2 N10 93.06(15)
N4 Fe2 N3 82.65(15)
N4 Fe2 N9 89.30(14)
N4 Fe2 N10 169.13(12)
N8 Fe2 N2 97.04(11)
N8 Fe2 N3 175.63(16)
N8 Fe2 N4 93.03(14)
N8 Fe2 N9 83.01(12)
N8 Fe2 N10 93.15(14)
N9 Fe2 N3 97.54(12)
N10 Fe2 N3 91.23(14)
N10 Fe2 N9 82.58(14)
C2 S1 C1 87.33(16)
C18 S2 C17 87.54(16)
N2 N1 Fe1 131.1(2)
C1 N1 Fe1 116.8(2)
C1 N1 N2 111.8(2)
N1 N2 Fe2 131.3(2)
C2 N2 Fe2 117.3(2)
C2 N2 N1 111.3(3)
Fe2 N3 H3 108.1
C3 N3 Fe2 111.88(19)
C3 N3 H3 108.1
C4 N3 Fe2 107.8(2)
C4 N3 H3 108.1
C4 N3 C3 112.6(4)
C5 N4 Fe2 114.7(3)
C9 N4 Fe2 128.1(3)
C9 N4 C5 117.2(4)
Fe1 N5 H5 108.6
C10 N5 Fe1 111.8(2)
C10 N5 H5 108.6
C11 N5 Fe1 107.5(2)
C11 N5 H5 108.6
C11 N5 C10 111.6(4)
C12 N6 Fe1 114.1(3)
C16 N6 Fe1 127.9(3)
C16 N6 C12 118.0(4)
N7 N8 Fe2 130.9(2)
C17 N8 Fe2 116.7(2)
C17 N8 N7 112.2(3)
N8 N7 Fe1 131.8(2)
C18 N7 Fe1 116.3(2)
C18 N7 N8 111.9(3)
Fe1 N11 H11 108.1
C19 N11 Fe1 111.1(2)
C19 N11 H11 108.1
C20 N11 Fe1 108.4(2)
C20 N11 H11 108.1
C20 N11 C19 112.7(3)
C21 N12 Fe1 115.1(3)
C25 N12 Fe1 128.6(3)
C25 N12 C21 116.4(4)
Fe2 N9 H9 108.3
C26 N9 Fe2 111.7(2)
C26 N9 H9 108.3
C26 N9 C27 112.9(4)
C27 N9 Fe2 107.2(3)
C27 N9 H9 108.3
C28 N10 Fe2 114.3(3)
C32 N10 Fe2 127.9(3)
C32 N10 C28 117.8(4)
N1 C1 S1 114.7(2)
N1 C1 C10 119.0(3)
C10 C1 S1 126.3(3)
N2 C2 S1 114.8(2)
N2 C2 C3 118.5(3)
C3 C2 S1 126.7(2)
N3 C3 H3A 109.8
N3 C3 H3B 109.8
C2 C3 N3 109.4(3)
C2 C3 H3A 109.8
C2 C3 H3B 109.8
H3A C3 H3B 108.2
N3 C4 H4A 109.5
N3 C4 H4B 109.5
N3 C4 C5 110.8(3)
H4A C4 H4B 108.1
C5 C4 H4A 109.5
C5 C4 H4B 109.5
N4 C5 C4 115.5(4)
N4 C5 C6 122.0(4)
C6 C5 C4 122.4(4)
C5 C6 H6 119.8
C7 C6 C5 120.3(4)
C7 C6 H6 119.8
C6 C7 H7 120.9
C6 C7 C8 118.1(5)
C8 C7 H7 120.9
C7 C8 H8 120.6
C9 C8 C7 118.7(5)
C9 C8 H8 120.6
N4 C9 C8 123.6(4)
N4 C9 H9A 118.2
C8 C9 H9A 118.2
N5 C10 C1 109.2(3)
N5 C10 H10A 109.8
N5 C10 H10B 109.8
C1 C10 H10A 109.8
C1 C10 H10B 109.8
H10A C10 H10B 108.3
N5 C11 H11A 109.7
N5 C11 H11B 109.7
N5 C11 C12 109.8(3)
H11A C11 H11B 108.2
C12 C11 H11A 109.7
C12 C11 H11B 109.7
N6 C12 C11 115.9(4)
N6 C12 C13 122.3(4)
C13 C12 C11 121.8(4)
C12 C13 H13 120.5
C14 C13 C12 119.1(4)
C14 C13 H13 120.5
C13 C14 H14 120.7
C13 C14 C15 118.7(5)
C15 C14 H14 120.7
C14 C15 H15 120.1
C16 C15 C14 119.9(5)
C16 C15 H15 120.1
N6 C16 C15 122.1(4)
N6 C16 H16 119.0
C15 C16 H16 119.0
N8 C17 S2 114.2(2)
N8 C17 C26 118.6(3)
C26 C17 S2 127.2(3)
N7 C18 S2 114.2(2)
N7 C18 C19 118.8(3)
C19 C18 S2 126.9(3)
N11 C19 C18 109.5(3)
N11 C19 H19A 109.8
N11 C19 H19B 109.8
C18 C19 H19A 109.8
C18 C19 H19B 109.8
H19A C19 H19B 108.2
N11 C20 H20A 109.4
N11 C20 H20B 109.4
N11 C20 C21 111.1(3)
H20A C20 H20B 108.0
C21 C20 H20A 109.4
C21 C20 H20B 109.4
N12 C21 C20 114.7(4)
N12 C21 C22 123.4(4)
C22 C21 C20 121.8(4)
C21 C22 H22 120.4
C21 C22 C23 119.2(4)
C23 C22 H22 120.4
C22 C23 H23 120.6
C22 C23 C24 118.8(4)
C24 C23 H23 120.6
C23 C24 H24 120.4
C25 C24 C23 119.2(4)
C25 C24 H24 120.4
N12 C25 C24 122.9(4)
N12 C25 H25 118.6
C24 C25 H25 118.5
N9 C26 C17 109.8(3)
N9 C26 H26A 109.7
N9 C26 H26B 109.7
C17 C26 H26A 109.7
C17 C26 H26B 109.7
H26A C26 H26B 108.2
N9 C27 H27A 109.4
N9 C27 H27B 109.4
N9 C27 C28 111.0(3)
H27A C27 H27B 108.0
C28 C27 H27A 109.4
C28 C27 H27B 109.4
N10 C28 C27 115.5(4)
N10 C28 C29 121.4(5)
C29 C28 C27 123.0(5)
C28 C29 H29 120.1
C30 C29 C28 119.7(5)
C30 C29 H29 120.1
C29 C30 H30 120.6
C29 C30 C31 118.8(5)
C31 C30 H30 120.6
C30 C31 H31 120.2
C32 C31 C30 119.5(6)
C32 C31 H31 120.2
N10 C32 C31 122.7(5)
N10 C32 H32 118.7
C31 C32 H32 118.7
C39 N15 C40 120.6(5)
C39 N15 C41 123.1(5)
C40 N15 C41 116.3(5)
O19 C39 N15 128.1(6)
O19 C39 H39 116.0
N15 C39 H39 116.0
N15 C40 H40A 109.5
N15 C40 H40B 109.5
N15 C40 H40C 109.5
H40A C40 H40B 109.5
H40A C40 H40C 109.5
H40B C40 H40C 109.5
N15 C41 H41A 109.5
N15 C41 H41B 109.5
N15 C41 H41C 109.5
H41A C41 H41B 109.5
H41A C41 H41C 109.5
H41B C41 H41C 109.5
C42 N16 C43 121.8(6)
C42 N16 C44 120.3(6)
C44 N16 C43 117.9(6)
O20 C42 N16 127.7(7)
O20 C42 H42 116.1
N16 C42 H42 116.1
N16 C43 H43A 109.5
N16 C43 H43B 109.5
N16 C43 H43C 109.5
H43A C43 H43B 109.5
H43A C43 H43C 109.5
H43B C43 H43C 109.5
N16 C44 H44A 109.5
N16 C44 H44B 109.5
N16 C44 H44C 109.5
H44A C44 H44B 109.5
H44A C44 H44C 109.5
H44B C44 H44C 109.5
C36 N14 C37 122.3(5)
C36 N14 C38 120.4(6)
C37 N14 C38 117.3(6)
O18 C36 N14 126.8(5)
O18 C36 H36 116.6
N14 C36 H36 116.6
N14 C37 H37A 109.5
N14 C37 H37B 109.5
N14 C37 H37C 109.5
H37A C37 H37B 109.5
H37A C37 H37C 109.5
H37B C37 H37C 109.5
N14 C38 H38A 109.5
N14 C38 H38B 109.5
N14 C38 H38C 109.5
H38A C38 H38B 109.5
H38A C38 H38C 109.5
H38B C38 H38C 109.5
C33 N13 C34 120.9(6)
C33 N13 C35 120.9(4)
C35 N13 C34 118.0(5)
O17 C33 N13 125.7(5)
O17 C33 H33 117.1
N13 C33 H33 117.1
N13 C34 H34A 109.5
N13 C34 H34B 109.5
N13 C34 H34C 109.5
H34A C34 H34B 109.5
H34A C34 H34C 109.5
H34B C34 H34C 109.5
N13 C35 H35A 109.5
N13 C35 H35B 109.5
N13 C35 H35C 109.5
H35A C35 H35B 109.5
H35A C35 H35C 109.5
H35B C35 H35C 109.5
O1 Cl1 O2 108.7(4)
O1 Cl1 O3 106.1(4)
O2 Cl1 O3 107.6(3)
O4 Cl1 O1 111.9(6)
O4 Cl1 O2 110.9(4)
O4 Cl1 O3 111.4(5)
O5 Cl2 O8A 103.2(4)
O5 Cl2 O7B 98.8(8)
O6A Cl2 O5 112.5(4)
O6A Cl2 O8A 107.3(4)
O7A Cl2 O5 110.7(4)
O7A Cl2 O6A 114.1(5)
O7A Cl2 O8A 108.4(5)
O6B Cl2 O5 113.2(12)
O6B Cl2 O7B 102.7(12)
O8B Cl2 O5 116.3(10)
O8B Cl2 O6B 117.9(13)
O8B Cl2 O7B 104.3(13)
O9 Cl3 O12 106.2(3)
O10 Cl3 O9 106.4(4)
O10 Cl3 O12 110.1(3)
O11 Cl3 O9 110.5(5)
O11 Cl3 O10 111.0(4)
O11 Cl3 O12 112.4(5)
O13 Cl4 O15A 108.3(4)
O13 Cl4 O16A 110.0(4)
O13 Cl4 O14B 101.3(7)
O14A Cl4 O13 113.6(4)
O14A Cl4 O15A 110.2(6)
O14A Cl4 O16A 110.0(6)
O16A Cl4 O15A 104.3(5)
O15B Cl4 O13 115.9(9)
O15B Cl4 O14B 110.9(10)
O15B Cl4 O16B 114.6(10)
O16B Cl4 O13 107.5(6)
O16B Cl4 O14B 105.3(10)

loop_
_geom_bond_atom_site_label_1
_geom_bond_atom_site_label_2
_geom_bond_distance
Fe1 N1 1.934(3)
Fe1 N5 2.033(3)
Fe1 N6 1.995(3)
Fe1 N7 1.940(3)
Fe1 N11 2.041(3)
Fe1 N12 1.990(3)
Fe2 N2 1.942(3)
Fe2 N3 2.041(3)
Fe2 N4 1.994(3)
Fe2 N8 1.935(3)
Fe2 N9 2.040(3)
Fe2 N10 1.997(4)
S1 C1 1.706(3)
S1 C2 1.702(3)
S2 C17 1.713(3)
S2 C18 1.710(4)
N1 N2 1.388(3)
N1 C1 1.307(4)
N2 C2 1.315(4)
N3 H3 1.0000
N3 C3 1.497(5)
N3 C4 1.483(6)
N4 C5 1.350(5)
N4 C9 1.348(5)
N5 H5 1.0000
N5 C10 1.491(4)
N5 C11 1.484(5)
N6 C12 1.352(5)
N6 C16 1.348(5)
N8 N7 1.386(3)
N8 C17 1.307(4)
N7 C18 1.312(4)
N11 H11 1.0000
N11 C19 1.483(5)
N11 C20 1.474(5)
N12 C21 1.361(5)
N12 C25 1.352(5)
N9 H9 1.0000
N9 C26 1.476(5)
N9 C27 1.487(5)
N10 C28 1.353(6)
N10 C32 1.344(6)
C1 C10 1.491(5)
C2 C3 1.497(4)
C3 H3A 0.9900
C3 H3B 0.9900
C4 H4A 0.9900
C4 H4B 0.9900
C4 C5 1.496(6)
C5 C6 1.386(7)
C6 H6 0.9500
C6 C7 1.375(8)
C7 H7 0.9500
C7 C8 1.388(8)
C8 H8 0.9500
C8 C9 1.380(6)
C9 H9A 0.9500
C10 H10A 0.9900
C10 H10B 0.9900
C11 H11A 0.9900
C11 H11B 0.9900
C11 C12 1.490(6)
C12 C13 1.386(6)
C13 H13 0.9500
C13 C14 1.377(7)
C14 H14 0.9500
C14 C15 1.380(8)
C15 H15 0.9500
C15 C16 1.376(6)
C16 H16 0.9500
C17 C26 1.500(5)
C18 C19 1.497(4)
C19 H19A 0.9900
C19 H19B 0.9900
C20 H20A 0.9900
C20 H20B 0.9900
C20 C21 1.507(6)
C21 C22 1.366(6)
C22 H22 0.9500
C22 C23 1.372(7)
C23 H23 0.9500
C23 C24 1.385(7)
C24 H24 0.9500
C24 C25 1.375(6)
C25 H25 0.9500
C26 H26A 0.9900
C26 H26B 0.9900
C27 H27A 0.9900
C27 H27B 0.9900
C27 C28 1.494(7)
C28 C29 1.392(7)
C29 H29 0.9500
C29 C30 1.365(9)
C30 H30 0.9500
C30 C31 1.372(9)
C31 H31 0.9500
C31 C32 1.371(7)
C32 H32 0.9500
O19 C39 1.200(7)
N15 C39 1.318(7)
N15 C40 1.442(7)
N15 C41 1.463(7)
C39 H39 0.9500
C40 H40A 0.9800
C40 H40B 0.9800
C40 H40C 0.9800
C41 H41A 0.9800
C41 H41B 0.9800
C41 H41C 0.9800
O20 C42 1.222(7)
N16 C42 1.308(8)
N16 C43 1.462(9)
N16 C44 1.458(9)
C42 H42 0.9500
C43 H43A 0.9800
C43 H43B 0.9800
C43 H43C 0.9800
C44 H44A 0.9800
C44 H44B 0.9800
C44 H44C 0.9800
O18 C36 1.245(6)
N14 C36 1.301(7)
N14 C37 1.416(8)
N14 C38 1.461(9)
C36 H36 0.9500
C37 H37A 0.9800
C37 H37B 0.9800
C37 H37C 0.9800
C38 H38A 0.9800
C38 H38B 0.9800
C38 H38C 0.9800
O17 C33 1.227(6)
N13 C33 1.332(7)
N13 C34 1.459(7)
N13 C35 1.454(8)
C33 H33 0.9500
C34 H34A 0.9800
C34 H34B 0.9800
C34 H34C 0.9800
C35 H35A 0.9800
C35 H35B 0.9800
C35 H35C 0.9800
Cl1 O1 1.395(6)
Cl1 O2 1.411(4)
Cl1 O3 1.414(5)
Cl1 O4 1.343(6)
Cl2 O5 1.422(4)
Cl2 O6A 1.390(5)
Cl2 O7A 1.381(5)
Cl2 O8A 1.456(6)
Cl2 O6B 1.365(14)
Cl2 O7B 1.526(13)
Cl2 O8B 1.350(13)
Cl3 O9 1.431(5)
Cl3 O10 1.403(5)
Cl3 O11 1.376(5)
Cl3 O12 1.436(5)
Cl4 O13 1.426(4)
Cl4 O14A 1.375(6)
Cl4 O15A 1.439(7)
Cl4 O16A 1.430(6)
Cl4 O14B 1.473(11)
Cl4 O15B 1.325(10)
Cl4 O16B 1.398(10)

loop_
_geom_hbond_atom_site_label_D
_geom_hbond_atom_site_label_H
_geom_hbond_atom_site_label_A
_geom_hbond_distance_DH
_geom_hbond_distance_HA
_geom_hbond_distance_DA
_geom_hbond_angle_DHA
_geom_hbond_site_symmetry_A
N3 H3 O20 1.00 1.96 2.864(5) 149.4 1_455
N5 H5 O9 1.00 2.21 3.014(6) 136.7 1_554
N11 H11 O17 1.00 1.93 2.869(4) 154.3 1_554
N9 H9 O18 1.00 1.90 2.862(5) 160.4 1_455

loop_
_geom_torsion_atom_site_label_1
_geom_torsion_atom_site_label_2
_geom_torsion_atom_site_label_3
_geom_torsion_atom_site_label_4
_geom_torsion
Fe1 N1 N2 Fe2 11.6(6)
Fe1 N1 N2 C2 -172.0(3)
Fe1 N1 C1 S1 173.6(2)
Fe1 N1 C1 C10 -5.3(6)
Fe1 N5 C10 C1 -2.5(5)
Fe1 N5 C11 C12 -34.4(4)
Fe1 N6 C12 C11 -1.5(5)
Fe1 N6 C12 C13 -179.7(3)
Fe1 N6 C16 C15 179.0(3)
Fe1 N7 C18 S2 178.4(2)
Fe1 N7 C18 C19 1.7(5)
Fe1 N11 C19 C18 11.7(4)
Fe1 N11 C20 C21 -30.2(4)
Fe1 N12 C21 C20 -5.8(5)
Fe1 N12 C21 C22 176.5(4)
Fe1 N12 C25 C24 -177.9(3)
Fe2 N2 C2 S1 175.4(2)
Fe2 N2 C2 C3 -2.4(5)
Fe2 N3 C3 C2 4.5(5)
Fe2 N3 C4 C5 -31.4(4)
Fe2 N4 C5 C4 -3.7(5)
Fe2 N4 C5 C6 -179.2(3)
Fe2 N4 C9 C8 178.2(3)
Fe2 N8 N7 Fe1 9.3(6)
Fe2 N8 N7 C18 -172.9(3)
Fe2 N8 C17 S2 173.1(2)
Fe2 N8 C17 C26 -4.2(5)
Fe2 N9 C26 C17 3.2(4)
Fe2 N9 C27 C28 -32.3(4)
Fe2 N10 C28 C27 -0.2(5)
Fe2 N10 C28 C29 -177.7(4)
Fe2 N10 C32 C31 177.8(4)
S1 C1 C10 N5 -173.7(4)
S1 C2 C3 N3 -179.0(3)
S2 C17 C26 N9 -176.5(3)
S2 C18 C19 N11 174.7(3)
N1 N2 C2 S1 -1.6(5)
N1 N2 C2 C3 -179.4(4)
N1 C1 C10 N5 5.0(7)
N2 N1 C1 S1 -1.0(5)
N2 N1 C1 C10 -179.9(4)
N2 C2 C3 N3 -1.6(6)
N3 C4 C5 N4 24.0(5)
N3 C4 C5 C6 -160.5(4)
N4 C5 C6 C7 -0.1(7)
N5 C11 C12 N6 24.6(5)
N5 C11 C12 C13 -157.3(4)
N6 C12 C13 C14 1.2(7)
N8 N7 C18 S2 0.2(5)
N8 N7 C18 C19 -176.5(4)
N8 C17 C26 N9 0.5(6)
N7 N8 C17 S2 -1.7(5)
N7 N8 C17 C26 -179.0(4)
N7 C18 C19 N11 -9.1(6)
N11 C20 C21 N12 24.5(5)
N11 C20 C21 C22 -157.8(4)
N12 C21 C22 C23 2.6(8)
N9 C27 C28 N10 22.4(6)
N9 C27 C28 C29 -160.1(4)
N10 C28 C29 C30 0.5(8)
C1 S1 C2 N2 0.9(4)
C1 S1 C2 C3 178.4(5)
C1 N1 N2 Fe2 -174.8(3)
C1 N1 N2 C2 1.7(5)
C2 S1 C1 N1 0.1(4)
C2 S1 C1 C10 178.9(5)
C3 N3 C4 C5 92.5(4)
C4 N3 C3 C2 -117.1(4)
C4 C5 C6 C7 -175.3(5)
C5 N4 C9 C8 0.6(6)
C5 C6 C7 C8 2.1(8)
C6 C7 C8 C9 -2.8(8)
C7 C8 C9 N4 1.5(7)
C9 N4 C5 C4 174.2(4)
C9 N4 C5 C6 -1.3(6)
C10 N5 C11 C12 88.6(4)
C11 N5 C10 C1 -123.0(4)
C11 C12 C13 C14 -176.8(5)
C12 N6 C16 C15 1.5(6)
C12 C13 C14 C15 -0.2(8)
C13 C14 C15 C16 -0.1(8)
C14 C15 C16 N6 -0.6(8)
C16 N6 C12 C11 176.3(4)
C16 N6 C12 C13 -1.8(6)
C17 S2 C18 N7 -0.9(4)
C17 S2 C18 C19 175.4(5)
C17 N8 N7 Fe1 -176.8(3)
C17 N8 N7 C18 1.0(5)
C18 S2 C17 N8 1.5(4)
C18 S2 C17 C26 178.5(4)
C19 N11 C20 C21 93.3(4)
C20 N11 C19 C18 -110.3(4)
C20 C21 C22 C23 -174.9(5)
C21 N12 C25 C24 3.4(6)
C21 C22 C23 C24 0.8(8)
C22 C23 C24 C25 -2.0(8)
C23 C24 C25 N12 -0.2(7)
C25 N12 C21 C20 173.1(4)
C25 N12 C21 C22 -4.7(6)
C26 N9 C27 C28 91.0(4)
C27 N9 C26 C17 -117.6(4)
C27 C28 C29 C30 -176.9(5)
C28 N10 C32 C31 0.3(6)
C28 C29 C30 C31 -1.5(8)
C29 C30 C31 C32 1.8(8)
C30 C31 C32 N10 -1.3(8)
C32 N10 C28 C27 177.6(4)
C32 N10 C28 C29 0.1(6)
C40 N15 C39 O19 -3.8(11)
C41 N15 C39 O19 176.2(7)
C43 N16 C42 O20 178.9(8)
C44 N16 C42 O20 1.9(11)
C37 N14 C36 O18 2.6(9)
C38 N14 C36 O18 -178.6(7)
C34 N13 C33 O17 -179.4(5)
C35 N13 C33 O17 -3.7(7)

loop_
_twin_individual_id
_twin_individual_mass_fraction_refined
1 0.995(14)
2 0.005(14)
